data_4337004
loop_
_publ_author_name
'Jessica N. Boynton'
'Jing-Dong Guo'
'Fernande Grandjean'
'James C. Fettinger'
'Shigeru Nagase'
'Gary J. Long'
'Philip P. Power'

_publ_section_title
;
 Synthesis and Characterization of the Titanium Bisamide Ti{N(H)AriPr6}2
 (AriPr6= C6H3-2,6-(C6H2-2,4,6-iPr3)2 and Its TiCl{N(H)AriPr6}2 Precursor:
 Ti(II) \\rightarrow Ti(IV) Cyclization
;
_journal_name_full 'Inorganic Chemistry'
_journal_page_first 14216
_journal_page_last 14223
_journal_paper_doi 10.1021/ic4021355
_journal_volume 52
_journal_year 2013
_chemical_formula_moiety 'C72 H100 N2 Ti'
_chemical_formula_sum 'C72 H100 N2 Ti'
_chemical_formula_weight 1041.43
_chemical_name_systematic
;
 ?
;
_space_group_crystal_system triclinic
_space_group_IT_number 2
_space_group_name_Hall '-P 1'
_space_group_name_H-M_alt 'P -1'
_symmetry_space_group_name_Hall '-P 1'
_symmetry_space_group_name_H-M 'P -1'
_atom_sites_solution_hydrogens mixed
_audit_creation_method SHELXL-2012
_cell_angle_alpha 76.306(5)
_cell_angle_beta 88.769(5)
_cell_angle_gamma 63.044(5)
_cell_formula_units_Z 2
_cell_length_a 12.8989(15)
_cell_length_b 13.5582(16)
_cell_length_c 20.951(2)
_cell_measurement_reflns_used 9977
_cell_measurement_temperature 90(2)
_cell_measurement_theta_max 68.27
_cell_measurement_theta_min 7.14
_cell_volume 3157.5(6)
_computing_cell_refinement 'SAINT (8.27b) (Bruker, 2012)'
_computing_data_collection 'Apex2 (2012.2-0) (Bruker, 2012)'
_computing_data_reduction 'SAINT (8.27b) (Bruker, 2012)'
_computing_molecular_graphics 'Bruker SHELXTL'
_computing_publication_material 'Bruker SHELXTL'
_computing_structure_refinement 'SHELXL-2012 (Sheldrick, 2012)'
_computing_structure_solution 'SHELXS-97 (Sheldrick, 2008)'
_diffrn_ambient_temperature 90(2)
_diffrn_measured_fraction_theta_full 0.945
_diffrn_measured_fraction_theta_max 0.941
_diffrn_radiation_type CuK\a
_diffrn_radiation_wavelength 1.54178
_diffrn_reflns_av_R_equivalents 0.0324
_diffrn_reflns_av_unetI/netI 0.0612
_diffrn_reflns_Laue_measured_fraction_full 0.945
_diffrn_reflns_Laue_measured_fraction_max 0.941
_diffrn_reflns_limit_h_max 14
_diffrn_reflns_limit_h_min -15
_diffrn_reflns_limit_k_max 16
_diffrn_reflns_limit_k_min -16
_diffrn_reflns_limit_l_max 25
_diffrn_reflns_limit_l_min -24
_diffrn_reflns_number 16327
_diffrn_reflns_point_group_measured_fraction_full 0.945
_diffrn_reflns_point_group_measured_fraction_max 0.941
_diffrn_reflns_theta_full 67.679
_diffrn_reflns_theta_max 68.164
_diffrn_reflns_theta_min 7.137
_exptl_absorpt_coefficient_mu 1.443
_exptl_absorpt_correction_T_max 0.6739
_exptl_absorpt_correction_T_min 0.5264
_exptl_absorpt_correction_type multi-scan
_exptl_absorpt_process_details 'SADABS 2012/1 (Sheldrick, 2012)'
_exptl_crystal_colour Brown
_exptl_crystal_density_diffrn 1.095
_exptl_crystal_description Trapezoid
_exptl_crystal_F_000 1136
_exptl_crystal_size_max 0.549
_exptl_crystal_size_mid 0.372
_exptl_crystal_size_min 0.266
_refine_diff_density_max 0.457
_refine_diff_density_min -0.574
_refine_diff_density_rms 0.055
_refine_ls_extinction_method none
_refine_ls_goodness_of_fit_ref 1.016
_refine_ls_hydrogen_treatment mixed
_refine_ls_matrix_type full
_refine_ls_number_parameters 771
_refine_ls_number_reflns 10878
_refine_ls_number_restraints 7
_refine_ls_restrained_S_all 1.029
_refine_ls_R_factor_all 0.0638
_refine_ls_R_factor_gt 0.0584
_refine_ls_shift/su_max 0.000
_refine_ls_shift/su_mean 0.000
_refine_ls_structure_factor_coef Fsqd
_refine_ls_weighting_details
;
 w=1/[\s^2^(Fo^2^)+(0.0800P)^2^+2.3806P]
 where P=(Fo^2^+2Fc^2^)/3
;
_refine_ls_weighting_scheme calc
_refine_ls_wR_factor_gt 0.1565
_refine_ls_wR_factor_ref 0.1613
_reflns_Friedel_coverage 0.000
_reflns_number_gt 9703
_reflns_number_total 10878
_reflns_threshold_expression 'I > 2\s(I)'
_cod_data_source_file ic4021355_si_002_2.cif
_cod_data_source_block JB54FMI
_cod_original_cell_volume 3157.4(7)
_cod_database_code 4337004
_shelx_space_group_comment
;
The symmetry employed for this shelxl refinement is uniquely defined
by the following loop, which should always be used as a source of
symmetry information in preference to the above space-group names.
They are only intended as comments.
;
_shelx_estimated_absorpt_t_min 0.505
_shelx_estimated_absorpt_t_max 0.700
_shelxl_version_number 2012-6

loop_
_space_group_symop_operation_xyz
'x, y, z'
'-x, -y, -z'

loop_
_atom_site_label
_atom_site_type_symbol
_atom_site_fract_x
_atom_site_fract_y
_atom_site_fract_z
_atom_site_U_iso_or_equiv
_atom_site_adp_type
_atom_site_occupancy
_atom_site_site_symmetry_order
_atom_site_calc_flag
_atom_site_refinement_flags_posn
_atom_site_refinement_flags_adp
_atom_site_refinement_flags_occupancy
_atom_site_disorder_assembly
_atom_site_disorder_group
Ti1 Ti 0.22594(3) 0.43965(3) 0.30862(2) 0.02513(13) Uani 1 1 d . . . . .
N1 N 0.26355(16) 0.57184(16) 0.29275(9) 0.0250(4) Uani 1 1 d . . . . .
H1 H 0.299(3) 0.590(3) 0.2569(16) 0.044(8) Uiso 1 1 d . . . . .
N2 N 0.31874(16) 0.34501(16) 0.25031(9) 0.0253(4) Uani 1 1 d . . . . .
H2 H 0.392(3) 0.312(2) 0.2748(14) 0.033(7) Uiso 1 1 d . . . . .
C1 C 0.26693(18) 0.62797(18) 0.34050(10) 0.0244(4) Uani 1 1 d . . . . .
C2 C 0.31097(19) 0.70866(19) 0.33235(11) 0.0263(5) Uani 1 1 d . . . . .
C3 C 0.30233(19) 0.7624(2) 0.38316(12) 0.0292(5) Uani 1 1 d . . . . .
H3 H 0.333(2) 0.816(2) 0.3790(12) 0.023(6) Uiso 1 1 d . . . . .
C4 C 0.2542(2) 0.7380(2) 0.44127(12) 0.0313(5) Uani 1 1 d . . . . .
H4 H 0.249(2) 0.778(2) 0.4741(14) 0.036(7) Uiso 1 1 d . . . . .
C5 C 0.21555(19) 0.6548(2) 0.45067(11) 0.0294(5) Uani 1 1 d . . . . .
H5 H 0.184(2) 0.635(2) 0.4913(13) 0.026(6) Uiso 1 1 d . . . . .
C6 C 0.22333(18) 0.59928(19) 0.40122(11) 0.0257(5) Uani 1 1 d . . . . .
C7 C 0.1891(2) 0.5070(2) 0.40353(10) 0.0264(5) Uani 1 1 d . . . . .
C8 C 0.2867(2) 0.3886(2) 0.41125(10) 0.0273(5) Uani 1 1 d . . . . .
C9 C 0.2462(2) 0.3045(2) 0.41098(11) 0.0317(5) Uani 1 1 d . . . . .
H9 H 0.302(2) 0.225(2) 0.4268(13) 0.030(7) Uiso 1 1 d . . . . .
C10 C 0.1377(2) 0.3341(2) 0.38157(12) 0.0353(5) Uani 1 1 d . . . B .
C11 C 0.0582(2) 0.4545(2) 0.35280(12) 0.0329(5) Uani 1 1 d . . . . .
H11 H -0.017(3) 0.469(2) 0.3352(15) 0.039(8) Uiso 1 1 d . . . . .
C12 C 0.0780(2) 0.5360(2) 0.37721(11) 0.0308(5) Uani 1 1 d . . . . .
C13 C 0.4039(2) 0.3555(2) 0.44677(11) 0.0294(5) Uani 1 1 d . . . . .
H13 H 0.4263 0.4174 0.4279 0.025(6) Uiso 1 1 calc R . . . .
C14 C 0.5018(2) 0.2427(2) 0.43699(12) 0.0338(5) Uani 1 1 d . . . . .
H14A H 0.4876 0.1789 0.4603 0.051 Uiso 1 1 calc R U . . .
H14B H 0.5772 0.2316 0.4546 0.051 Uiso 1 1 calc R U . . .
H14C H 0.5031 0.2457 0.3898 0.051 Uiso 1 1 calc R U . . .
C15 C 0.3934(2) 0.3487(2) 0.52064(12) 0.0375(6) Uani 1 1 d . . . . .
H15A H 0.3353 0.4232 0.5262 0.056 Uiso 1 1 calc R U . . .
H15B H 0.4693 0.3284 0.5426 0.056 Uiso 1 1 calc R U . . .
H15C H 0.3690 0.2904 0.5402 0.056 Uiso 1 1 calc R U . . .
C16 C 0.0998(2) 0.2439(2) 0.37621(14) 0.0444(6) Uani 1 1 d D . . . .
H16A H 0.0713 0.2652 0.3285 0.053 Uiso 0.5 1 calc R U P A 1
H16B H 0.0137 0.2855 0.3628 0.053 Uiso 0.5 1 calc R U P A 2
C17 C 0.1967(5) 0.1219(5) 0.3881(3) 0.0526(15) Uani 0.5 1 d D . P B 1
H17A H 0.2261 0.0920 0.4350 0.079 Uiso 0.5 1 calc R U P B 1
H17B H 0.2605 0.1209 0.3615 0.079 Uiso 0.5 1 calc R U P B 1
H17C H 0.1662 0.0742 0.3754 0.079 Uiso 0.5 1 calc R U P B 1
C18 C -0.0040(5) 0.2578(6) 0.4107(4) 0.0605(17) Uani 0.5 1 d D . P B 1
H18A H -0.0330 0.2072 0.4007 0.091 Uiso 0.5 1 calc R U P B 1
H18B H -0.0647 0.3375 0.3961 0.091 Uiso 0.5 1 calc R U P B 1
H18C H 0.0164 0.2382 0.4584 0.091 Uiso 0.5 1 calc R U P B 1
C17B C 0.1186(7) 0.1620(6) 0.4460(3) 0.0607(19) Uani 0.5 1 d D . P B 2
H17D H 0.0877 0.1087 0.4439 0.091 Uiso 0.5 1 calc R U P B 2
H17E H 0.0776 0.2070 0.4772 0.091 Uiso 0.5 1 calc R U P B 2
H17F H 0.2023 0.1189 0.4608 0.091 Uiso 0.5 1 calc R U P B 2
C18B C 0.1544(5) 0.1831(5) 0.3262(2) 0.0423(12) Uani 0.5 1 d D . P B 2
H18D H 0.1486 0.2384 0.2849 0.063 Uiso 0.5 1 calc R U P B 2
H18E H 0.1144 0.1396 0.3188 0.063 Uiso 0.5 1 calc R U P B 2
H18F H 0.2369 0.1306 0.3413 0.063 Uiso 0.5 1 calc R U P B 2
C19 C -0.0211(2) 0.6578(2) 0.36526(12) 0.0340(5) Uani 1 1 d . . . . .
H19 H 0.0131 0.7074 0.3732 0.041 Uiso 1 1 calc R U . . .
C20 C -0.1088(2) 0.6595(3) 0.41654(15) 0.0453(6) Uani 1 1 d . . . . .
H20A H -0.1408 0.6083 0.4114 0.068 Uiso 1 1 calc R U . . .
H20B H -0.1725 0.7375 0.4098 0.068 Uiso 1 1 calc R U . . .
H20C H -0.0690 0.6337 0.4611 0.068 Uiso 1 1 calc R U . . .
C21 C -0.0824(3) 0.7080(3) 0.29490(14) 0.0484(7) Uani 1 1 d . . . . .
H21A H -0.0244 0.7031 0.2632 0.073 Uiso 1 1 calc R U . . .
H21B H -0.1398 0.7883 0.2895 0.073 Uiso 1 1 calc R U . . .
H21C H -0.1223 0.6646 0.2870 0.073 Uiso 1 1 calc R U . . .
C22 C 0.36761(19) 0.73262(19) 0.27104(11) 0.0264(5) Uani 1 1 d . . . . .
C23 C 0.4867(2) 0.65707(19) 0.26690(11) 0.0276(5) Uani 1 1 d . . . . .
C24 C 0.5359(2) 0.6780(2) 0.20869(12) 0.0294(5) Uani 1 1 d . . . . .
H24 H 0.6153 0.6273 0.2057 0.035 Uiso 1 1 calc R U . . .
C25 C 0.4741(2) 0.7703(2) 0.15432(12) 0.0295(5) Uani 1 1 d . . . . .
C26 C 0.3586(2) 0.8460(2) 0.16056(11) 0.0295(5) Uani 1 1 d . . . . .
H26 H 0.3156 0.9109 0.1249 0.026(6) Uiso 1 1 calc R . . . .
C27 C 0.3045(2) 0.82879(19) 0.21809(11) 0.0283(5) Uani 1 1 d . . . . .
C28 C 0.5620(2) 0.5564(2) 0.32497(12) 0.0325(5) Uani 1 1 d . . . . .
H28 H 0.5197 0.5679 0.3653 0.039 Uiso 1 1 calc R U . . .
C29 C 0.5812(2) 0.4407(2) 0.31474(15) 0.0433(6) Uani 1 1 d . . . . .
H29A H 0.5053 0.4436 0.3063 0.065 Uiso 1 1 calc R U . . .
H29B H 0.6239 0.3798 0.3545 0.065 Uiso 1 1 calc R U . . .
H29C H 0.6265 0.4252 0.2770 0.065 Uiso 1 1 calc R U . . .
C30 C 0.6812(2) 0.5518(2) 0.33824(12) 0.0377(6) Uani 1 1 d . . . . .
H30A H 0.7239 0.4907 0.3779 0.057 Uiso 1 1 calc R U . . .
H30B H 0.6691 0.6253 0.3449 0.057 Uiso 1 1 calc R U . . .
H30C H 0.7264 0.5364 0.3004 0.057 Uiso 1 1 calc R U . . .
C31 C 0.5344(2) 0.7863(2) 0.09175(12) 0.0340(5) Uani 1 1 d . . . . .
H31 H 0.6008 0.7998 0.1035 0.041 Uiso 1 1 calc R U . . .
C32 C 0.5853(2) 0.6790(2) 0.06498(12) 0.0340(5) Uani 1 1 d . . . . .
H32A H 0.6390 0.6128 0.0995 0.051 Uiso 1 1 calc R U . . .
H32B H 0.6277 0.6905 0.0269 0.051 Uiso 1 1 calc R U . . .
H32C H 0.5216 0.6654 0.0515 0.051 Uiso 1 1 calc R U . . .
C33 C 0.4537(3) 0.8891(3) 0.03524(16) 0.0577(9) Uani 1 1 d . . . . .
H33A H 0.3861 0.8794 0.0239 0.087 Uiso 1 1 calc R U . . .
H33B H 0.4969 0.8931 -0.0035 0.087 Uiso 1 1 calc R U . . .
H33C H 0.4268 0.9598 0.0495 0.087 Uiso 1 1 calc R U . . .
C34 C 0.1782(2) 0.9155(2) 0.22172(12) 0.0319(5) Uani 1 1 d . . . . .
H34 H 0.1596 0.8975 0.2683 0.038 Uiso 1 1 calc R U . . .
C35 C 0.1615(3) 1.0381(3) 0.2044(2) 0.0719(12) Uani 1 1 d . . . . .
H35A H 0.2184 1.0429 0.2322 0.108 Uiso 1 1 calc R U . . .
H35B H 0.0821 1.0899 0.2121 0.108 Uiso 1 1 calc R U . . .
H35C H 0.1732 1.0603 0.1579 0.108 Uiso 1 1 calc R U . . .
C36 C 0.0916(3) 0.9067(4) 0.1776(2) 0.0762(13) Uani 1 1 d . . . . .
H36A H 0.1109 0.9192 0.1318 0.114 Uiso 1 1 calc R U . . .
H36B H 0.0122 0.9649 0.1802 0.114 Uiso 1 1 calc R U . . .
H36C H 0.0963 0.8305 0.1923 0.114 Uiso 1 1 calc R U . . .
C37 C 0.32327(19) 0.29402(18) 0.19838(10) 0.0227(4) Uani 1 1 d . . . . .
C38 C 0.23035(18) 0.34484(18) 0.14777(10) 0.0226(4) Uani 1 1 d . . . . .
C39 C 0.23431(19) 0.28628(18) 0.09982(10) 0.0239(4) Uani 1 1 d . . . . .
H39 H 0.1711 0.3195 0.0663 0.029 Uiso 1 1 calc R U . . .
C40 C 0.3286(2) 0.18084(18) 0.10018(10) 0.0255(4) Uani 1 1 d . . . . .
H40 H 0.3271 0.1400 0.0694 0.031 Uiso 1 1 calc R U . . .
C41 C 0.4248(2) 0.13621(18) 0.14633(11) 0.0267(5) Uani 1 1 d . . . . .
H41 H 0.4913 0.0667 0.1451 0.032 Uiso 1 1 calc R U . . .
C42 C 0.42524(19) 0.19186(18) 0.19455(10) 0.0237(4) Uani 1 1 d . . . . .
C43 C 0.5366(2) 0.15098(19) 0.23738(11) 0.0282(5) Uani 1 1 d . . . . .
C44 C 0.6129(2) 0.1988(2) 0.21480(13) 0.0324(5) Uani 1 1 d . . . . .
C45 C 0.7155(2) 0.1642(2) 0.25473(15) 0.0431(6) Uani 1 1 d . . . . .
H45 H 0.7662 0.1964 0.2399 0.052 Uiso 1 1 calc R U . . .
C46 C 0.7451(2) 0.0839(3) 0.31545(15) 0.0464(7) Uani 1 1 d . . . D .
C47 C 0.6716(2) 0.0346(2) 0.33568(13) 0.0419(6) Uani 1 1 d . . . . .
H47 H 0.6924 -0.0222 0.3764 0.050 Uiso 1 1 calc R U . . .
C48 C 0.5677(2) 0.0664(2) 0.29767(12) 0.0327(5) Uani 1 1 d . . . . .
C49 C 0.4947(2) 0.0041(2) 0.31899(12) 0.0364(5) Uani 1 1 d . . . . .
H49 H 0.4134 0.0553 0.2973 0.044 Uiso 1 1 calc R U . . .
C50 C 0.4882(3) -0.0257(3) 0.39431(14) 0.0541(8) Uani 1 1 d . . . . .
H50A H 0.5660 -0.0815 0.4165 0.081 Uiso 1 1 calc R U . . .
H50B H 0.4340 -0.0585 0.4043 0.081 Uiso 1 1 calc R U . . .
H50C H 0.4604 0.0438 0.4100 0.081 Uiso 1 1 calc R U . . .
C51 C 0.5431(3) -0.1059(2) 0.29488(14) 0.0421(6) Uani 1 1 d . . . . .
H51A H 0.5448 -0.0867 0.2469 0.063 Uiso 1 1 calc R U . . .
H51B H 0.4928 -0.1428 0.3064 0.063 Uiso 1 1 calc R U . . .
H51C H 0.6224 -0.1582 0.3161 0.063 Uiso 1 1 calc R U . . .
C52 C 0.8570(3) 0.0517(4) 0.3573(2) 0.0698(11) Uani 1 1 d . . . . .
H52 H 0.8903 0.0994 0.3299 0.084 Uiso 1 1 calc R U . C 1
C53A C 0.8352(8) 0.0915(8) 0.4171(4) 0.0410(19) Uani 0.55 1 d . . P D 1
H53A H 0.7957 0.0539 0.4459 0.062 Uiso 0.55 1 calc R U P D 1
H53B H 0.7855 0.1745 0.4056 0.062 Uiso 0.55 1 calc R U P D 1
H53C H 0.9096 0.0730 0.4401 0.062 Uiso 0.55 1 calc R U P D 1
C54A C 0.9491(5) -0.0674(5) 0.3630(3) 0.0495(13) Uani 0.55 1 d . . P D 1
H54A H 1.0225 -0.0782 0.3833 0.074 Uiso 0.55 1 calc R U P D 1
H54B H 0.9606 -0.0814 0.3190 0.074 Uiso 0.55 1 calc R U P D 1
H54C H 0.9250 -0.1213 0.3906 0.074 Uiso 0.55 1 calc R U P D 1
C53B C 0.843(2) 0.129(2) 0.3955(10) 0.049(5) Uani 0.25 1 d . . P D 2
H53D H 0.9133 0.0979 0.4259 0.073 Uiso 0.25 1 calc R U P D 2
H53E H 0.7753 0.1404 0.4207 0.073 Uiso 0.25 1 calc R U P D 2
H53F H 0.8302 0.2024 0.3663 0.073 Uiso 0.25 1 calc R U P D 2
C54B C 0.9586(5) -0.0062(6) 0.3326(3) 0.0377(13) Uani 0.25 1 d . . P D 2
H54D H 0.9689 0.0457 0.2946 0.057 Uiso 0.25 1 calc R U P D 2
H54E H 0.9565 -0.0693 0.3185 0.057 Uiso 0.25 1 calc R U P D 2
H54F H 1.0239 -0.0369 0.3667 0.057 Uiso 0.25 1 calc R U P D 2
C53C C 0.8482(14) 0.010(2) 0.4330(7) 0.054(4) Uani 0.2 1 d . . P D 3
H53G H 0.8471 -0.0633 0.4420 0.081 Uiso 0.2 1 calc R U P D 3
H53H H 0.7763 0.0670 0.4456 0.081 Uiso 0.2 1 calc R U P D 3
H53I H 0.9159 0.0020 0.4585 0.081 Uiso 0.2 1 calc R U P D 3
C54C C 0.9586(5) -0.0062(6) 0.3326(3) 0.0377(13) Uani 0.2 1 d . . P D 3
H54G H 0.9566 -0.0695 0.3187 0.057 Uiso 0.2 1 calc R U P D 3
H54H H 1.0239 -0.0367 0.3666 0.057 Uiso 0.2 1 calc R U P D 3
H54I H 0.9687 0.0456 0.2945 0.057 Uiso 0.2 1 calc R U P D 3
C55 C 0.5914(2) 0.2786(2) 0.14586(13) 0.0345(5) Uani 1 1 d . . . . .
H55 H 0.5093 0.3042 0.1284 0.041 Uiso 1 1 calc R U . . .
C56 C 0.6040(2) 0.3870(2) 0.14441(15) 0.0407(6) Uani 1 1 d . . . . .
H56A H 0.5486 0.4307 0.1721 0.061 Uiso 1 1 calc R U . . .
H56B H 0.5875 0.4343 0.0989 0.061 Uiso 1 1 calc R U . . .
H56C H 0.6838 0.3648 0.1612 0.061 Uiso 1 1 calc R U . . .
C57 C 0.6728(3) 0.2131(2) 0.09923(15) 0.0472(7) Uani 1 1 d . . . . .
H57A H 0.7544 0.1854 0.1156 0.071 Uiso 1 1 calc R U . . .
H57B H 0.6563 0.2643 0.0548 0.071 Uiso 1 1 calc R U . . .
H57C H 0.6598 0.1479 0.0976 0.071 Uiso 1 1 calc R U . . .
C58 C 0.13051(19) 0.46407(19) 0.13750(10) 0.0256(4) Uani 1 1 d . . . . .
C59 C 0.0132(2) 0.4822(2) 0.13819(11) 0.0292(5) Uani 1 1 d . . . . .
C60 C -0.0780(2) 0.5942(2) 0.11747(12) 0.0323(5) Uani 1 1 d . . . . .
H60 H -0.1564 0.6062 0.1182 0.039 Uiso 1 1 calc R U . . .
C61 C -0.0573(2) 0.6885(2) 0.09584(12) 0.0326(5) Uani 1 1 d . . . . .
C62 C -0.1606(2) 0.8084(2) 0.07125(13) 0.0372(6) Uani 1 1 d . . . . .
H62 H -0.2235 0.7992 0.0504 0.045 Uiso 1 1 calc R U . . .
C63 C -0.2111(2) 0.8626(2) 0.12871(15) 0.0469(7) Uani 1 1 d . . . . .
H63A H -0.2314 0.8109 0.1614 0.070 Uiso 1 1 calc R U . . .
H63B H -0.2814 0.9356 0.1119 0.070 Uiso 1 1 calc R U . . .
H63C H -0.1528 0.8759 0.1494 0.070 Uiso 1 1 calc R U . . .
C64 C -0.1301(3) 0.8878(3) 0.01812(18) 0.0587(9) Uani 1 1 d . . . . .
H64A H -0.0732 0.9042 0.0377 0.088 Uiso 1 1 calc R U . . .
H64B H -0.2011 0.9595 0.0000 0.088 Uiso 1 1 calc R U . . .
H64C H -0.0965 0.8504 -0.0173 0.088 Uiso 1 1 calc R U . . .
C65 C 0.0583(2) 0.6696(2) 0.09726(11) 0.0296(5) Uani 1 1 d . . . . .
H65 H 0.0734 0.7336 0.0846 0.035 Uiso 1 1 calc R U . . .
C66 C 0.15254(19) 0.56021(19) 0.11668(11) 0.0261(5) Uani 1 1 d . . . . .
C67 C 0.27662(19) 0.54463(19) 0.10840(11) 0.0258(4) Uani 1 1 d . . . . .
H67 H 0.3306 0.4774 0.1441 0.031 Uiso 1 1 calc R U . . .
C68 C 0.3132(2) 0.5181(2) 0.04167(11) 0.0320(5) Uani 1 1 d . . . . .
H68A H 0.3061 0.4502 0.0388 0.048 Uiso 1 1 calc R U . . .
H68B H 0.3944 0.5036 0.0379 0.048 Uiso 1 1 calc R U . . .
H68C H 0.2622 0.5834 0.0058 0.048 Uiso 1 1 calc R U . . .
C69 C 0.2921(2) 0.6488(2) 0.11327(12) 0.0303(5) Uani 1 1 d . . . . .
H69A H 0.3756 0.6273 0.1177 0.045 Uiso 1 1 calc R U . . .
H69B H 0.2566 0.6745 0.1519 0.045 Uiso 1 1 calc R U . . .
H69C H 0.2541 0.7109 0.0733 0.045 Uiso 1 1 calc R U . . .
C70 C -0.0181(2) 0.3833(2) 0.15876(13) 0.0331(5) Uani 1 1 d . . . . .
H70 H 0.0558 0.3114 0.1767 0.040 Uiso 1 1 calc R U . . .
C71 C -0.0721(2) 0.3678(3) 0.09920(15) 0.0431(6) Uani 1 1 d . . . . .
H71A H -0.1459 0.4365 0.0814 0.065 Uiso 1 1 calc R U . . .
H71B H -0.0867 0.3014 0.1134 0.065 Uiso 1 1 calc R U . . .
H71C H -0.0178 0.3557 0.0650 0.065 Uiso 1 1 calc R U . . .
C72 C -0.1022(2) 0.3991(2) 0.21327(13) 0.0380(6) Uani 1 1 d . . . . .
H72A H -0.0699 0.4128 0.2502 0.057 Uiso 1 1 calc R U . . .
H72B H -0.1117 0.3298 0.2287 0.057 Uiso 1 1 calc R U . . .
H72C H -0.1783 0.4646 0.1955 0.057 Uiso 1 1 calc R U . . .

loop_
_atom_site_aniso_label
_atom_site_aniso_U_11
_atom_site_aniso_U_22
_atom_site_aniso_U_33
_atom_site_aniso_U_23
_atom_site_aniso_U_13
_atom_site_aniso_U_12
Ti1 0.0250(2) 0.0329(2) 0.0230(2) -0.01383(16) 0.00455(15) -0.01494(17)
N1 0.0279(10) 0.0289(10) 0.0217(9) -0.0116(7) 0.0047(7) -0.0138(8)
N2 0.0266(10) 0.0294(10) 0.0230(9) -0.0117(7) 0.0021(7) -0.0130(8)
C1 0.0188(10) 0.0281(11) 0.0252(10) -0.0125(8) 0.0015(8) -0.0070(8)
C2 0.0205(10) 0.0294(11) 0.0279(11) -0.0130(9) 0.0017(8) -0.0078(8)
C3 0.0217(11) 0.0347(12) 0.0348(12) -0.0184(10) 0.0021(9) -0.0113(9)
C4 0.0238(11) 0.0438(14) 0.0319(12) -0.0249(10) 0.0035(9) -0.0129(10)
C5 0.0216(11) 0.0439(13) 0.0250(11) -0.0169(10) 0.0051(9) -0.0132(10)
C6 0.0191(10) 0.0330(12) 0.0240(10) -0.0115(9) 0.0016(8) -0.0090(9)
C7 0.0271(11) 0.0361(12) 0.0197(10) -0.0134(9) 0.0062(8) -0.0147(9)
C8 0.0294(12) 0.0363(12) 0.0190(10) -0.0101(9) 0.0030(8) -0.0161(10)
C9 0.0353(13) 0.0361(13) 0.0262(11) -0.0111(10) 0.0068(9) -0.0173(10)
C10 0.0369(13) 0.0503(15) 0.0300(12) -0.0169(11) 0.0083(10) -0.0267(11)
C11 0.0267(12) 0.0480(14) 0.0316(12) -0.0159(10) 0.0059(9) -0.0209(10)
C12 0.0289(12) 0.0466(14) 0.0242(10) -0.0139(10) 0.0074(9) -0.0213(10)
C13 0.0278(12) 0.0339(12) 0.0271(11) -0.0115(9) 0.0031(9) -0.0130(9)
C14 0.0292(12) 0.0387(13) 0.0328(12) -0.0130(10) 0.0023(9) -0.0133(10)
C15 0.0359(13) 0.0438(14) 0.0266(12) -0.0124(10) -0.0035(10) -0.0114(11)
C16 0.0404(15) 0.0511(16) 0.0529(16) -0.0165(13) 0.0038(12) -0.0291(13)
C17 0.051(4) 0.054(4) 0.071(4) -0.032(3) 0.017(3) -0.033(3)
C18 0.045(4) 0.060(4) 0.092(5) -0.032(4) 0.024(3) -0.032(3)
C17B 0.086(5) 0.089(5) 0.047(3) -0.018(3) 0.010(3) -0.075(4)
C18B 0.043(3) 0.058(3) 0.042(3) -0.019(3) 0.006(2) -0.034(3)
C19 0.0248(11) 0.0446(14) 0.0363(13) -0.0171(11) 0.0034(10) -0.0159(10)
C20 0.0346(14) 0.0532(17) 0.0479(15) -0.0228(13) 0.0117(12) -0.0156(12)
C21 0.0366(14) 0.0586(18) 0.0386(14) -0.0150(13) -0.0018(11) -0.0109(13)
C22 0.0269(11) 0.0311(12) 0.0285(11) -0.0160(9) 0.0044(9) -0.0156(9)
C23 0.0266(11) 0.0304(11) 0.0310(11) -0.0181(9) 0.0053(9) -0.0128(9)
C24 0.0270(11) 0.0313(12) 0.0348(12) -0.0178(9) 0.0069(9) -0.0133(9)
C25 0.0321(12) 0.0346(12) 0.0333(12) -0.0194(10) 0.0087(9) -0.0202(10)
C26 0.0334(12) 0.0295(12) 0.0296(11) -0.0108(9) 0.0023(9) -0.0164(9)
C27 0.0287(12) 0.0305(12) 0.0326(11) -0.0175(9) 0.0047(9) -0.0150(9)
C28 0.0272(12) 0.0368(13) 0.0292(11) -0.0127(10) 0.0062(9) -0.0092(10)
C29 0.0364(14) 0.0336(14) 0.0525(16) -0.0100(12) -0.0033(12) -0.0101(11)
C30 0.0312(13) 0.0487(15) 0.0317(12) -0.0171(11) 0.0029(10) -0.0138(11)
C31 0.0379(13) 0.0354(13) 0.0391(13) -0.0175(10) 0.0124(10) -0.0222(10)
C32 0.0396(14) 0.0359(13) 0.0307(12) -0.0130(10) 0.0116(10) -0.0190(11)
C33 0.069(2) 0.0362(15) 0.0529(18) -0.0104(13) 0.0299(16) -0.0134(14)
C34 0.0293(12) 0.0315(12) 0.0329(12) -0.0112(9) 0.0041(9) -0.0107(9)
C35 0.054(2) 0.0387(17) 0.123(3) -0.0324(19) 0.041(2) -0.0177(15)
C36 0.0276(15) 0.092(3) 0.106(3) -0.066(2) -0.0053(17) -0.0044(16)
C37 0.0250(11) 0.0267(11) 0.0222(10) -0.0093(8) 0.0057(8) -0.0155(9)
C38 0.0223(11) 0.0275(11) 0.0244(10) -0.0110(8) 0.0063(8) -0.0149(9)
C39 0.0233(11) 0.0279(11) 0.0248(10) -0.0089(8) 0.0019(8) -0.0142(9)
C40 0.0300(11) 0.0271(11) 0.0251(10) -0.0128(8) 0.0047(9) -0.0151(9)
C41 0.0265(11) 0.0229(10) 0.0303(11) -0.0095(9) 0.0032(9) -0.0098(8)
C42 0.0253(11) 0.0240(10) 0.0237(10) -0.0057(8) 0.0019(8) -0.0131(8)
C43 0.0263(11) 0.0260(11) 0.0328(11) -0.0142(9) -0.0008(9) -0.0091(9)
C44 0.0275(12) 0.0296(12) 0.0413(13) -0.0166(10) -0.0011(10) -0.0103(9)
C45 0.0286(13) 0.0446(15) 0.0611(17) -0.0280(13) -0.0030(12) -0.0138(11)
C46 0.0315(14) 0.0477(16) 0.0506(16) -0.0264(13) -0.0118(12) -0.0030(11)
C47 0.0392(14) 0.0345(13) 0.0363(13) -0.0144(11) -0.0110(11) -0.0007(11)
C48 0.0353(13) 0.0267(11) 0.0289(11) -0.0115(9) -0.0036(9) -0.0058(9)
C49 0.0436(14) 0.0281(12) 0.0307(12) -0.0051(9) -0.0014(10) -0.0118(10)
C50 0.094(3) 0.0398(15) 0.0307(13) -0.0051(11) 0.0037(14) -0.0350(16)
C51 0.0466(15) 0.0379(14) 0.0447(15) -0.0146(11) 0.0014(12) -0.0197(12)
C52 0.0346(16) 0.085(3) 0.077(2) -0.041(2) -0.0196(16) -0.0052(16)
C53A 0.027(3) 0.051(6) 0.038(5) -0.021(4) -0.008(3) -0.006(3)
C54A 0.034(3) 0.046(3) 0.062(4) -0.022(3) -0.002(2) -0.008(2)
C53B 0.026(7) 0.076(15) 0.047(12) -0.027(9) -0.003(8) -0.021(9)
C54B 0.019(3) 0.053(4) 0.033(3) -0.006(3) -0.001(2) -0.012(3)
C53C 0.039(8) 0.092(14) 0.030(7) -0.014(9) 0.005(6) -0.030(9)
C54C 0.019(3) 0.053(4) 0.033(3) -0.006(3) -0.001(2) -0.012(3)
C55 0.0273(12) 0.0370(13) 0.0471(14) -0.0154(11) 0.0031(10) -0.0193(10)
C56 0.0343(13) 0.0390(14) 0.0577(16) -0.0194(12) 0.0054(12) -0.0210(11)
C57 0.0548(18) 0.0411(15) 0.0524(16) -0.0189(13) 0.0097(13) -0.0245(13)
C58 0.0231(11) 0.0302(11) 0.0242(10) -0.0117(9) -0.0003(8) -0.0105(9)
C59 0.0239(11) 0.0345(12) 0.0331(12) -0.0173(10) 0.0025(9) -0.0126(9)
C60 0.0219(11) 0.0361(13) 0.0389(13) -0.0165(10) 0.0005(9) -0.0098(9)
C61 0.0274(12) 0.0336(13) 0.0340(12) -0.0153(10) -0.0008(9) -0.0084(10)
C62 0.0274(12) 0.0362(13) 0.0408(13) -0.0125(11) -0.0055(10) -0.0069(10)
C63 0.0394(14) 0.0343(14) 0.0557(17) -0.0192(12) -0.0090(12) -0.0031(11)
C64 0.0416(17) 0.0414(16) 0.065(2) 0.0045(14) -0.0024(14) -0.0035(13)
C65 0.0302(12) 0.0278(11) 0.0296(11) -0.0095(9) -0.0005(9) -0.0113(9)
C66 0.0258(11) 0.0297(11) 0.0251(10) -0.0133(9) 0.0021(8) -0.0117(9)
C67 0.0260(11) 0.0268(11) 0.0257(10) -0.0090(8) 0.0012(8) -0.0119(9)
C68 0.0359(13) 0.0373(13) 0.0294(11) -0.0132(10) 0.0077(10) -0.0204(10)
C69 0.0317(12) 0.0322(12) 0.0311(11) -0.0110(9) 0.0021(9) -0.0169(10)
C70 0.0235(11) 0.0364(13) 0.0458(14) -0.0204(11) 0.0055(10) -0.0144(10)
C71 0.0367(14) 0.0573(17) 0.0557(16) -0.0343(14) 0.0127(12) -0.0296(13)
C72 0.0290(12) 0.0455(14) 0.0468(14) -0.0208(12) 0.0053(11) -0.0191(11)

loop_
_atom_type_symbol
_atom_type_description
_atom_type_scat_dispersion_real
_atom_type_scat_dispersion_imag
_atom_type_scat_source
C C 0.0181 0.0091 'International Tables Vol C Tables 4.2.6.8 and 6.1.1.4'
H H 0.0000 0.0000 'International Tables Vol C Tables 4.2.6.8 and 6.1.1.4'
N N 0.0311 0.0180 'International Tables Vol C Tables 4.2.6.8 and 6.1.1.4'
Ti Ti 0.2191 1.8069 'International Tables Vol C Tables 4.2.6.8 and 6.1.1.4'

loop_
_geom_angle_atom_site_label_1
_geom_angle_atom_site_label_2
_geom_angle_atom_site_label_3
_geom_angle
N2 Ti1 N1 105.56(8)
N2 Ti1 C8 119.14(8)
N1 Ti1 C8 91.43(8)
N2 Ti1 C11 129.90(8)
N1 Ti1 C11 120.22(9)
C8 Ti1 C11 80.90(9)
N2 Ti1 C7 156.54(8)
N1 Ti1 C7 73.25(8)
C8 Ti1 C7 38.81(8)
C11 Ti1 C7 64.24(8)
N2 Ti1 C9 104.45(8)
N1 Ti1 C9 128.17(8)
C8 Ti1 C9 36.80(8)
C11 Ti1 C9 63.02(9)
C7 Ti1 C9 62.75(8)
N2 Ti1 C12 165.29(8)
N1 Ti1 C12 87.55(8)
C8 Ti1 C12 66.05(8)
C11 Ti1 C12 35.43(8)
C7 Ti1 C12 33.82(8)
C9 Ti1 C12 71.12(8)
N2 Ti1 C10 107.96(8)
N1 Ti1 C10 145.45(8)
C8 Ti1 C10 64.98(8)
C11 Ti1 C10 35.56(9)
C7 Ti1 C10 72.70(8)
C9 Ti1 C10 33.03(8)
C12 Ti1 C10 60.45(9)
C1 N1 Ti1 125.16(15)
C1 N1 H1 110(2)
Ti1 N1 H1 123(2)
C37 N2 Ti1 149.31(15)
C37 N2 H2 111.9(17)
Ti1 N2 H2 97.6(17)
N1 C1 C6 116.04(19)
N1 C1 C2 125.0(2)
C6 C1 C2 118.99(19)
C3 C2 C1 118.3(2)
C3 C2 C22 121.6(2)
C1 C2 C22 120.06(19)
C4 C3 C2 122.3(2)
C4 C3 H3 118.1(15)
C2 C3 H3 119.5(15)
C3 C4 C5 119.5(2)
C3 C4 H4 119.2(17)
C5 C4 H4 121.4(17)
C6 C5 C4 119.7(2)
C6 C5 H5 120.0(16)
C4 C5 H5 120.3(16)
C5 C6 C1 121.1(2)
C5 C6 C7 126.8(2)
C1 C6 C7 112.12(18)
C12 C7 C6 119.4(2)
C12 C7 C8 120.4(2)
C6 C7 C8 116.54(19)
C12 C7 Ti1 77.12(13)
C6 C7 Ti1 112.72(14)
C8 C7 Ti1 63.76(11)
C9 C8 C7 113.2(2)
C9 C8 C13 121.8(2)
C7 C8 C13 119.26(19)
C9 C8 Ti1 81.20(13)
C7 C8 Ti1 77.43(12)
C13 C8 Ti1 132.26(16)
C10 C9 C8 122.4(2)
C10 C9 Ti1 75.87(15)
C8 C9 Ti1 62.00(12)
C10 C9 H9 119.5(16)
C8 C9 H9 117.5(16)
Ti1 C9 H9 130.3(16)
C9 C10 C11 119.0(2)
C9 C10 C16 122.1(2)
C11 C10 C16 118.9(2)
C9 C10 Ti1 71.10(14)
C11 C10 Ti1 65.41(13)
C16 C10 Ti1 134.92(17)
C12 C11 C10 116.4(2)
C12 C11 Ti1 78.24(14)
C10 C11 Ti1 79.03(14)
C12 C11 H11 123.5(17)
C10 C11 H11 114.6(17)
Ti1 C11 H11 134.6(18)
C7 C12 C11 119.9(2)
C7 C12 C19 121.3(2)
C11 C12 C19 118.3(2)
C7 C12 Ti1 69.05(12)
C11 C12 Ti1 66.33(13)
C19 C12 Ti1 132.44(16)
C8 C13 C15 110.54(19)
C8 C13 C14 112.74(19)
C15 C13 C14 110.3(2)
C8 C13 H13 107.7
C15 C13 H13 107.7
C14 C13 H13 107.7
C13 C14 H14A 109.5
C13 C14 H14B 109.5
H14A C14 H14B 109.5
C13 C14 H14C 109.5
H14A C14 H14C 109.5
H14B C14 H14C 109.5
C13 C15 H15A 109.5
C13 C15 H15B 109.5
H15A C15 H15B 109.5
C13 C15 H15C 109.5
H15A C15 H15C 109.5
H15B C15 H15C 109.5
C18 C16 C17 115.5(4)
C18B C16 C10 113.9(3)
C18 C16 C10 111.5(3)
C17 C16 C10 116.0(3)
C18B C16 C17B 112.9(4)
C10 C16 C17B 108.9(3)
C18 C16 H16A 104.0
C17 C16 H16A 104.0
C10 C16 H16A 104.0
C18B C16 H16B 106.9
C10 C16 H16B 106.9
C17B C16 H16B 106.9
C16 C17 H17A 109.5
C16 C17 H17B 109.5
H17A C17 H17B 109.5
C16 C17 H17C 109.5
H17A C17 H17C 109.5
H17B C17 H17C 109.5
C16 C18 H18A 109.5
C16 C18 H18B 109.5
H18A C18 H18B 109.5
C16 C18 H18C 109.5
H18A C18 H18C 109.5
H18B C18 H18C 109.5
C16 C17B H17D 109.5
C16 C17B H17E 109.5
H17D C17B H17E 109.5
C16 C17B H17F 109.5
H17D C17B H17F 109.5
H17E C17B H17F 109.5
C16 C18B H18D 109.5
C16 C18B H18E 109.5
H18D C18B H18E 109.5
C16 C18B H18F 109.5
H18D C18B H18F 109.5
H18E C18B H18F 109.5
C12 C19 C21 113.8(2)
C12 C19 C20 108.6(2)
C21 C19 C20 111.0(2)
C12 C19 H19 107.7
C21 C19 H19 107.7
C20 C19 H19 107.7
C19 C20 H20A 109.5
C19 C20 H20B 109.5
H20A C20 H20B 109.5
C19 C20 H20C 109.5
H20A C20 H20C 109.5
H20B C20 H20C 109.5
C19 C21 H21A 109.5
C19 C21 H21B 109.5
H21A C21 H21B 109.5
C19 C21 H21C 109.5
H21A C21 H21C 109.5
H21B C21 H21C 109.5
C27 C22 C23 119.8(2)
C27 C22 C2 120.88(19)
C23 C22 C2 119.3(2)
C24 C23 C22 118.4(2)
C24 C23 C28 119.6(2)
C22 C23 C28 122.0(2)
C23 C24 C25 123.1(2)
C23 C24 H24 118.5
C25 C24 H24 118.5
C26 C25 C24 117.5(2)
C26 C25 C31 122.7(2)
C24 C25 C31 119.8(2)
C25 C26 C27 121.8(2)
C25 C26 H26 119.1
C27 C26 H26 119.1
C26 C27 C22 119.4(2)
C26 C27 C34 119.0(2)
C22 C27 C34 121.6(2)
C23 C28 C30 111.8(2)
C23 C28 C29 112.3(2)
C30 C28 C29 109.4(2)
C23 C28 H28 107.7
C30 C28 H28 107.7
C29 C28 H28 107.7
C28 C29 H29A 109.5
C28 C29 H29B 109.5
H29A C29 H29B 109.5
C28 C29 H29C 109.5
H29A C29 H29C 109.5
H29B C29 H29C 109.5
C28 C30 H30A 109.5
C28 C30 H30B 109.5
H30A C30 H30B 109.5
C28 C30 H30C 109.5
H30A C30 H30C 109.5
H30B C30 H30C 109.5
C25 C31 C32 111.85(19)
C25 C31 C33 113.7(2)
C32 C31 C33 107.8(2)
C25 C31 H31 107.8
C32 C31 H31 107.8
C33 C31 H31 107.8
C31 C32 H32A 109.5
C31 C32 H32B 109.5
H32A C32 H32B 109.5
C31 C32 H32C 109.5
H32A C32 H32C 109.5
H32B C32 H32C 109.5
C31 C33 H33A 109.5
C31 C33 H33B 109.5
H33A C33 H33B 109.5
C31 C33 H33C 109.5
H33A C33 H33C 109.5
H33B C33 H33C 109.5
C35 C34 C36 109.8(3)
C35 C34 C27 112.0(2)
C36 C34 C27 111.9(2)
C35 C34 H34 107.6
C36 C34 H34 107.6
C27 C34 H34 107.6
C34 C35 H35A 109.5
C34 C35 H35B 109.5
H35A C35 H35B 109.5
C34 C35 H35C 109.5
H35A C35 H35C 109.5
H35B C35 H35C 109.5
C34 C36 H36A 109.5
C34 C36 H36B 109.5
H36A C36 H36B 109.5
C34 C36 H36C 109.5
H36A C36 H36C 109.5
H36B C36 H36C 109.5
N2 C37 C38 120.99(19)
N2 C37 C42 120.12(19)
C38 C37 C42 118.83(18)
C39 C38 C37 119.02(19)
C39 C38 C58 116.53(18)
C37 C38 C58 124.21(18)
C40 C39 C38 121.7(2)
C40 C39 H39 119.1
C38 C39 H39 119.1
C41 C40 C39 119.03(19)
C41 C40 H40 120.5
C39 C40 H40 120.5
C40 C41 C42 121.1(2)
C40 C41 H41 119.4
C42 C41 H41 119.4
C41 C42 C37 119.61(19)
C41 C42 C43 119.72(19)
C37 C42 C43 120.38(18)
C48 C43 C44 119.7(2)
C48 C43 C42 122.2(2)
C44 C43 C42 118.0(2)
C45 C44 C43 118.9(2)
C45 C44 C55 119.2(2)
C43 C44 C55 121.7(2)
C46 C45 C44 121.9(3)
C46 C45 H45 119.0
C44 C45 H45 119.0
C45 C46 C47 118.4(2)
C45 C46 C52 119.3(3)
C47 C46 C52 122.3(3)
C46 C47 C48 122.0(3)
C46 C47 H47 119.0
C48 C47 H47 119.0
C47 C48 C43 119.0(2)
C47 C48 C49 120.2(2)
C43 C48 C49 120.7(2)
C48 C49 C51 110.1(2)
C48 C49 C50 113.6(2)
C51 C49 C50 109.4(2)
C48 C49 H49 107.9
C51 C49 H49 107.9
C50 C49 H49 107.9
C49 C50 H50A 109.5
C49 C50 H50B 109.5
H50A C50 H50B 109.5
C49 C50 H50C 109.5
H50A C50 H50C 109.5
H50B C50 H50C 109.5
C49 C51 H51A 109.5
C49 C51 H51B 109.5
H51A C51 H51B 109.5
C49 C51 H51C 109.5
H51A C51 H51C 109.5
H51B C51 H51C 109.5
C54B C52 C53B 123.1(10)
C53A C52 C54A 117.4(5)
C54B C52 C46 115.9(4)
C53B C52 C46 113.4(10)
C53A C52 C46 113.3(5)
C54A C52 C46 113.6(3)
C46 C52 C53C 111.8(7)
C53A C52 H52 103.4
C54A C52 H52 103.4
C46 C52 H52 103.4
C52 C53A H53A 109.5
C52 C53A H53B 109.5
H53A C53A H53B 109.5
C52 C53A H53C 109.5
H53A C53A H53C 109.5
H53B C53A H53C 109.5
C52 C54A H54A 109.5
C52 C54A H54B 109.5
H54A C54A H54B 109.5
C52 C54A H54C 109.5
H54A C54A H54C 109.5
H54B C54A H54C 109.5
C52 C53B H53D 109.5
C52 C53B H53E 109.5
H53D C53B H53E 109.5
C52 C53B H53F 109.5
H53D C53B H53F 109.5
H53E C53B H53F 109.5
C52 C54B H54D 109.5
C52 C54B H54E 109.5
H54D C54B H54E 109.5
C52 C54B H54F 109.5
H54D C54B H54F 109.5
H54E C54B H54F 109.5
C52 C53C H53G 109.5
C52 C53C H53H 109.5
H53G C53C H53H 109.5
C52 C53C H53I 109.5
H53G C53C H53I 109.5
H53H C53C H53I 109.5
C44 C55 C57 110.2(2)
C44 C55 C56 114.3(2)
C57 C55 C56 109.9(2)
C44 C55 H55 107.4
C57 C55 H55 107.4
C56 C55 H55 107.4
C55 C56 H56A 109.5
C55 C56 H56B 109.5
H56A C56 H56B 109.5
C55 C56 H56C 109.5
H56A C56 H56C 109.5
H56B C56 H56C 109.5
C55 C57 H57A 109.5
C55 C57 H57B 109.5
H57A C57 H57B 109.5
C55 C57 H57C 109.5
H57A C57 H57C 109.5
H57B C57 H57C 109.5
C59 C58 C66 119.2(2)
C59 C58 C38 120.6(2)
C66 C58 C38 119.52(19)
C60 C59 C58 119.0(2)
C60 C59 C70 118.4(2)
C58 C59 C70 122.5(2)
C61 C60 C59 122.2(2)
C61 C60 H60 118.9
C59 C60 H60 118.9
C60 C61 C65 118.0(2)
C60 C61 C62 119.8(2)
C65 C61 C62 122.2(2)
C64 C62 C61 112.7(2)
C64 C62 C63 111.2(3)
C61 C62 C63 111.5(2)
C64 C62 H62 107.0
C61 C62 H62 107.0
C63 C62 H62 107.0
C62 C63 H63A 109.5
C62 C63 H63B 109.5
H63A C63 H63B 109.5
C62 C63 H63C 109.5
H63A C63 H63C 109.5
H63B C63 H63C 109.5
C62 C64 H64A 109.5
C62 C64 H64B 109.5
H64A C64 H64B 109.5
C62 C64 H64C 109.5
H64A C64 H64C 109.5
H64B C64 H64C 109.5
C61 C65 C66 122.3(2)
C61 C65 H65 118.8
C66 C65 H65 118.8
C65 C66 C58 119.2(2)
C65 C66 C67 119.4(2)
C58 C66 C67 121.13(19)
C66 C67 C68 109.94(18)
C66 C67 C69 113.80(18)
C68 C67 C69 108.97(19)
C66 C67 H67 108.0
C68 C67 H67 108.0
C69 C67 H67 108.0
C67 C68 H68A 109.5
C67 C68 H68B 109.5
H68A C68 H68B 109.5
C67 C68 H68C 109.5
H68A C68 H68C 109.5
H68B C68 H68C 109.5
C67 C69 H69A 109.5
C67 C69 H69B 109.5
H69A C69 H69B 109.5
C67 C69 H69C 109.5
H69A C69 H69C 109.5
H69B C69 H69C 109.5
C59 C70 C72 112.46(19)
C59 C70 C71 111.4(2)
C72 C70 C71 109.3(2)
C59 C70 H70 107.8
C72 C70 H70 107.8
C71 C70 H70 107.8
C70 C71 H71A 109.5
C70 C71 H71B 109.5
H71A C71 H71B 109.5
C70 C71 H71C 109.5
H71A C71 H71C 109.5
H71B C71 H71C 109.5
C70 C72 H72A 109.5
C70 C72 H72B 109.5
H72A C72 H72B 109.5
C70 C72 H72C 109.5
H72A C72 H72C 109.5
H72B C72 H72C 109.5

loop_
_geom_bond_atom_site_label_1
_geom_bond_atom_site_label_2
_geom_bond_distance
Ti1 N2 1.9642(18)
Ti1 N1 2.0142(19)
Ti1 C8 2.143(2)
Ti1 C11 2.277(2)
Ti1 C7 2.332(2)
Ti1 C9 2.399(2)
Ti1 C12 2.434(2)
Ti1 C10 2.458(3)
N1 C1 1.405(3)
N1 H1 0.91(3)
N2 C37 1.408(3)
N2 H2 0.94(3)
C1 C6 1.421(3)
C1 C2 1.421(3)
C2 C3 1.402(3)
C2 C22 1.505(3)
C3 C4 1.393(3)
C3 H3 0.96(3)
C4 C5 1.400(4)
C4 H4 0.95(3)
C5 C6 1.395(3)
C5 H5 0.97(3)
C6 C7 1.495(3)
C7 C12 1.390(3)
C7 C8 1.497(3)
C8 C9 1.454(3)
C8 C13 1.522(3)
C9 C10 1.382(4)
C9 H9 0.97(3)
C10 C11 1.456(4)
C10 C16 1.536(4)
C11 C12 1.441(3)
C11 H11 0.96(3)
C12 C19 1.525(3)
C13 C15 1.535(3)
C13 C14 1.537(3)
C13 H13 1.0000
C14 H14A 0.9800
C14 H14B 0.9800
C14 H14C 0.9800
C15 H15A 0.9800
C15 H15B 0.9800
C15 H15C 0.9800
C16 C18B 1.457(5)
C16 C18 1.463(5)
C16 C17 1.518(5)
C16 C17B 1.559(5)
C16 H16A 1.0000
C16 H16B 1.0000
C17 H17A 0.9800
C17 H17B 0.9800
C17 H17C 0.9800
C18 H18A 0.9800
C18 H18B 0.9800
C18 H18C 0.9800
C17B H17D 0.9800
C17B H17E 0.9800
C17B H17F 0.9800
C18B H18D 0.9800
C18B H18E 0.9800
C18B H18F 0.9800
C19 C21 1.533(4)
C19 C20 1.540(4)
C19 H19 1.0000
C20 H20A 0.9800
C20 H20B 0.9800
C20 H20C 0.9800
C21 H21A 0.9800
C21 H21B 0.9800
C21 H21C 0.9800
C22 C27 1.409(3)
C22 C23 1.423(3)
C23 C24 1.392(3)
C23 C28 1.533(3)
C24 C25 1.399(3)
C24 H24 0.9500
C25 C26 1.401(3)
C25 C31 1.531(3)
C26 C27 1.405(3)
C26 H26 0.9500
C27 C34 1.530(3)
C28 C30 1.538(3)
C28 C29 1.540(4)
C28 H28 1.0000
C29 H29A 0.9800
C29 H29B 0.9800
C29 H29C 0.9800
C30 H30A 0.9800
C30 H30B 0.9800
C30 H30C 0.9800
C31 C32 1.538(3)
C31 C33 1.544(4)
C31 H31 1.0000
C32 H32A 0.9800
C32 H32B 0.9800
C32 H32C 0.9800
C33 H33A 0.9800
C33 H33B 0.9800
C33 H33C 0.9800
C34 C35 1.528(4)
C34 C36 1.527(4)
C34 H34 1.0000
C35 H35A 0.9800
C35 H35B 0.9800
C35 H35C 0.9800
C36 H36A 0.9800
C36 H36B 0.9800
C36 H36C 0.9800
C37 C38 1.413(3)
C37 C42 1.432(3)
C38 C39 1.407(3)
C38 C58 1.509(3)
C39 C40 1.393(3)
C39 H39 0.9500
C40 C41 1.391(3)
C40 H40 0.9500
C41 C42 1.398(3)
C41 H41 0.9500
C42 C43 1.508(3)
C43 C48 1.411(3)
C43 C44 1.423(4)
C44 C45 1.403(3)
C44 C55 1.530(4)
C45 C46 1.392(4)
C45 H45 0.9500
C46 C47 1.396(5)
C46 C52 1.532(4)
C47 C48 1.406(4)
C47 H47 0.9500
C48 C49 1.523(4)
C49 C51 1.539(3)
C49 C50 1.544(4)
C49 H49 1.0000
C50 H50A 0.9800
C50 H50B 0.9800
C50 H50C 0.9800
C51 H51A 0.9800
C51 H51B 0.9800
C51 H51C 0.9800
C52 C54B 1.353(7)
C52 C53B 1.41(3)
C52 C53A 1.451(10)
C52 C54A 1.486(6)
C52 C53C 1.571(16)
C52 H52 1.0000
C53A H53A 0.9800
C53A H53B 0.9800
C53A H53C 0.9800
C54A H54A 0.9800
C54A H54B 0.9800
C54A H54C 0.9800
C53B H53D 0.9800
C53B H53E 0.9800
C53B H53F 0.9800
C54B H54D 0.9800
C54B H54E 0.9800
C54B H54F 0.9800
C53C H53G 0.9800
C53C H53H 0.9800
C53C H53I 0.9800
C55 C57 1.539(4)
C55 C56 1.543(3)
C55 H55 1.0000
C56 H56A 0.9800
C56 H56B 0.9800
C56 H56C 0.9800
C57 H57A 0.9800
C57 H57B 0.9800
C57 H57C 0.9800
C58 C59 1.419(3)
C58 C66 1.425(3)
C59 C60 1.404(3)
C59 C70 1.534(3)
C60 C61 1.392(4)
C60 H60 0.9500
C61 C65 1.394(3)
C61 C62 1.534(3)
C62 C64 1.533(4)
C62 C63 1.538(4)
C62 H62 1.0000
C63 H63A 0.9800
C63 H63B 0.9800
C63 H63C 0.9800
C64 H64A 0.9800
C64 H64B 0.9800
C64 H64C 0.9800
C65 C66 1.395(3)
C65 H65 0.9500
C66 C67 1.528(3)
C67 C68 1.537(3)
C67 C69 1.540(3)
C67 H67 1.0000
C68 H68A 0.9800
C68 H68B 0.9800
C68 H68C 0.9800
C69 H69A 0.9800
C69 H69B 0.9800
C69 H69C 0.9800
C70 C72 1.542(3)
C70 C71 1.543(3)
C70 H70 1.0000
C71 H71A 0.9800
C71 H71B 0.9800
C71 H71C 0.9800
C72 H72A 0.9800
C72 H72B 0.9800
C72 H72C 0.9800

loop_
_geom_torsion_atom_site_label_1
_geom_torsion_atom_site_label_2
_geom_torsion_atom_site_label_3
_geom_torsion_atom_site_label_4
_geom_torsion
Ti1 N1 C1 C6 -9.8(3)
Ti1 N1 C1 C2 169.58(16)
N1 C1 C2 C3 176.4(2)
C6 C1 C2 C3 -4.2(3)
N1 C1 C2 C22 -5.0(3)
C6 C1 C2 C22 174.45(19)
C1 C2 C3 C4 1.1(3)
C22 C2 C3 C4 -177.5(2)
C2 C3 C4 C5 1.7(3)
C3 C4 C5 C6 -1.4(3)
C4 C5 C6 C1 -1.8(3)
C4 C5 C6 C7 178.5(2)
N1 C1 C6 C5 -175.96(19)
C2 C1 C6 C5 4.6(3)
N1 C1 C6 C7 3.8(3)
C2 C1 C6 C7 -175.61(19)
C5 C6 C7 C12 94.3(3)
C1 C6 C7 C12 -85.5(2)
C5 C6 C7 C8 -107.2(2)
C1 C6 C7 C8 73.0(2)
C5 C6 C7 Ti1 -178.11(18)
C1 C6 C7 Ti1 2.1(2)
C12 C7 C8 C9 -19.9(3)
C6 C7 C8 C9 -178.18(18)
Ti1 C7 C8 C9 -74.58(16)
C12 C7 C8 C13 -173.6(2)
C6 C7 C8 C13 28.1(3)
Ti1 C7 C8 C13 131.7(2)
C12 C7 C8 Ti1 54.72(19)
C6 C7 C8 Ti1 -103.59(17)
C7 C8 C9 C10 23.9(3)
C13 C8 C9 C10 176.9(2)
Ti1 C8 C9 C10 -48.3(2)
C7 C8 C9 Ti1 72.20(15)
C13 C8 C9 Ti1 -134.8(2)
C8 C9 C10 C11 -3.4(3)
Ti1 C9 C10 C11 -46.2(2)
C8 C9 C10 C16 174.6(2)
Ti1 C9 C10 C16 131.8(2)
C8 C9 C10 Ti1 42.80(19)
C9 C10 C11 C12 -22.2(3)
C16 C10 C11 C12 159.8(2)
Ti1 C10 C11 C12 -70.85(19)
C9 C10 C11 Ti1 48.6(2)
C16 C10 C11 Ti1 -129.4(2)
C6 C7 C12 C11 153.3(2)
C8 C7 C12 C11 -4.5(3)
Ti1 C7 C12 C11 44.2(2)
C6 C7 C12 C19 -18.8(3)
C8 C7 C12 C19 -176.5(2)
Ti1 C7 C12 C19 -127.8(2)
C6 C7 C12 Ti1 109.02(18)
C8 C7 C12 Ti1 -48.68(17)
C10 C11 C12 C7 26.0(3)
Ti1 C11 C12 C7 -45.3(2)
C10 C11 C12 C19 -161.8(2)
Ti1 C11 C12 C19 126.9(2)
C10 C11 C12 Ti1 71.30(19)
C9 C8 C13 C15 -82.4(3)
C7 C8 C13 C15 69.0(3)
Ti1 C8 C13 C15 168.95(18)
C9 C8 C13 C14 41.7(3)
C7 C8 C13 C14 -166.9(2)
Ti1 C8 C13 C14 -67.0(3)
C9 C10 C16 C18B -74.7(4)
C11 C10 C16 C18B 103.2(4)
Ti1 C10 C16 C18B 20.2(4)
C9 C10 C16 C18 119.4(4)
C11 C10 C16 C18 -62.6(4)
Ti1 C10 C16 C18 -145.7(4)
C9 C10 C16 C17 -15.6(4)
C11 C10 C16 C17 162.4(3)
Ti1 C10 C16 C17 79.3(4)
C9 C10 C16 C17B 52.3(4)
C11 C10 C16 C17B -129.7(4)
Ti1 C10 C16 C17B 147.2(4)
C7 C12 C19 C21 127.5(3)
C11 C12 C19 C21 -44.7(3)
Ti1 C12 C19 C21 38.1(3)
C7 C12 C19 C20 -108.3(3)
C11 C12 C19 C20 79.6(3)
Ti1 C12 C19 C20 162.31(18)
C3 C2 C22 C27 -82.9(3)
C1 C2 C22 C27 98.5(2)
C3 C2 C22 C23 96.9(3)
C1 C2 C22 C23 -81.7(3)
C27 C22 C23 C24 -2.9(3)
C2 C22 C23 C24 177.31(19)
C27 C22 C23 C28 175.3(2)
C2 C22 C23 C28 -4.4(3)
C22 C23 C24 C25 0.4(3)
C28 C23 C24 C25 -177.8(2)
C23 C24 C25 C26 2.1(3)
C23 C24 C25 C31 -179.2(2)
C24 C25 C26 C27 -2.2(3)
C31 C25 C26 C27 179.1(2)
C25 C26 C27 C22 -0.2(3)
C25 C26 C27 C34 179.6(2)
C23 C22 C27 C26 2.8(3)
C2 C22 C27 C26 -177.43(19)
C23 C22 C27 C34 -177.0(2)
C2 C22 C27 C34 2.8(3)
C24 C23 C28 C30 46.3(3)
C22 C23 C28 C30 -131.9(2)
C24 C23 C28 C29 -77.1(3)
C22 C23 C28 C29 104.6(2)
C26 C25 C31 C32 -125.9(2)
C24 C25 C31 C32 55.5(3)
C26 C25 C31 C33 -3.5(3)
C24 C25 C31 C33 177.8(2)
C26 C27 C34 C35 -51.9(3)
C22 C27 C34 C35 127.9(3)
C26 C27 C34 C36 72.0(3)
C22 C27 C34 C36 -108.2(3)
Ti1 N2 C37 C38 29.8(4)
Ti1 N2 C37 C42 -153.1(2)
N2 C37 C38 C39 -174.88(19)
C42 C37 C38 C39 7.9(3)
N2 C37 C38 C58 10.9(3)
C42 C37 C38 C58 -166.3(2)
C37 C38 C39 C40 -1.4(3)
C58 C38 C39 C40 173.2(2)
C38 C39 C40 C41 -4.6(3)
C39 C40 C41 C42 3.9(3)
C40 C41 C42 C37 2.6(3)
C40 C41 C42 C43 -171.1(2)
N2 C37 C42 C41 174.22(19)
C38 C37 C42 C41 -8.5(3)
N2 C37 C42 C43 -12.1(3)
C38 C37 C42 C43 165.1(2)
C41 C42 C43 C48 -89.4(3)
C37 C42 C43 C48 96.9(3)
C41 C42 C43 C44 89.4(3)
C37 C42 C43 C44 -84.3(3)
C48 C43 C44 C45 -2.8(3)
C42 C43 C44 C45 178.3(2)
C48 C43 C44 C55 171.8(2)
C42 C43 C44 C55 -7.1(3)
C43 C44 C45 C46 0.5(4)
C55 C44 C45 C46 -174.2(2)
C44 C45 C46 C47 2.0(4)
C44 C45 C46 C52 -178.7(3)
C45 C46 C47 C48 -2.1(4)
C52 C46 C47 C48 178.6(2)
C46 C47 C48 C43 -0.2(4)
C46 C47 C48 C49 175.4(2)
C44 C43 C48 C47 2.7(3)
C42 C43 C48 C47 -178.5(2)
C44 C43 C48 C49 -172.9(2)
C42 C43 C48 C49 5.9(3)
C47 C48 C49 C51 -83.8(3)
C43 C48 C49 C51 91.7(3)
C47 C48 C49 C50 39.2(3)
C43 C48 C49 C50 -145.3(2)
C45 C46 C52 C54B -67.7(6)
C47 C46 C52 C54B 111.6(5)
C45 C46 C52 C53B 82.9(10)
C47 C46 C52 C53B -97.7(10)
C45 C46 C52 C53A 111.1(5)
C47 C46 C52 C53A -69.6(6)
C45 C46 C52 C54A -111.6(5)
C47 C46 C52 C54A 67.7(5)
C45 C46 C52 C53C 152.9(10)
C47 C46 C52 C53C -27.8(11)
C45 C44 C55 C57 72.9(3)
C43 C44 C55 C57 -101.7(3)
C45 C44 C55 C56 -51.4(3)
C43 C44 C55 C56 134.0(2)
C39 C38 C58 C59 63.4(3)
C37 C38 C58 C59 -122.3(2)
C39 C38 C58 C66 -106.6(2)
C37 C38 C58 C66 67.7(3)
C66 C58 C59 C60 0.9(3)
C38 C58 C59 C60 -169.2(2)
C66 C58 C59 C70 178.9(2)
C38 C58 C59 C70 8.9(3)
C58 C59 C60 C61 0.4(3)
C70 C59 C60 C61 -177.8(2)
C59 C60 C61 C65 -2.2(4)
C59 C60 C61 C62 177.6(2)
C60 C61 C62 C64 -149.4(3)
C65 C61 C62 C64 30.4(3)
C60 C61 C62 C63 84.7(3)
C65 C61 C62 C63 -95.5(3)
C60 C61 C65 C66 2.9(3)
C62 C61 C65 C66 -176.9(2)
C61 C65 C66 C58 -1.7(3)
C61 C65 C66 C67 172.0(2)
C59 C58 C66 C65 -0.2(3)
C38 C58 C66 C65 169.94(19)
C59 C58 C66 C67 -173.76(19)
C38 C58 C66 C67 -3.6(3)
C65 C66 C67 C68 -92.9(2)
C58 C66 C67 C68 80.6(2)
C65 C66 C67 C69 29.7(3)
C58 C66 C67 C69 -156.82(19)
C60 C59 C70 C72 -55.1(3)
C58 C59 C70 C72 126.8(2)
C60 C59 C70 C71 68.1(3)
C58 C59 C70 C71 -110.0(2)
